data_4037586
loop_
_publ_author_name
'Li, Renhe'
'Liu, Feipeng'
'Dong, Guangbin'

_publ_section_title
;
 Palladium-catalyzed asymmetric annulation between aryl iodides and
 racemic epoxides using a chiral norbornene cocatalyst.
;
_journal_issue 21
_journal_name_full 'Organic chemistry frontiers : an international journal of organic chemistry'
_journal_page_first 3108
_journal_page_last 3112
_journal_paper_doi 10.1039/c8qo00808f
_journal_volume 5
_journal_year 2018
_chemical_absolute_configuration ad
_chemical_formula_moiety 'C18 H25 N O3 S'
_chemical_formula_sum 'C18 H25 N O3 S'
_chemical_formula_weight 335.45
_space_group_crystal_system monoclinic
_space_group_IT_number 4
_space_group_name_Hall 'P 2yb'
_space_group_name_H-M_alt 'P 1 21 1'
_atom_sites_solution_hydrogens geom
_atom_sites_solution_primary dual
_audit_creation_date 2017-06-16
_audit_creation_method
;
Olex2 1.2
(compiled 2017.03.28 svn.r3405 for OlexSys, GUI svn.r5337)
;
_audit_update_record
;
2018-08-01 deposited with the CCDC.
2018-09-25 downloaded from the CCDC.
;
_cell_angle_alpha 90
_cell_angle_beta 105.827(2)
_cell_angle_gamma 90
_cell_formula_units_Z 2
_cell_length_a 7.9608(8)
_cell_length_b 9.0050(9)
_cell_length_c 11.9856(12)
_cell_measurement_reflns_used 6808
_cell_measurement_temperature 100
_cell_measurement_theta_max 27.50
_cell_measurement_theta_min 2.66
_cell_volume 826.64(14)
_computing_cell_refinement 'SAINT v8.37A (Bruker, 2015)'
_computing_data_reduction 'SAINT v8.37A (Bruker, 2015)'
_computing_molecular_graphics 'Olex2 (Dolomanov et al., 2009)'
_computing_publication_material 'Olex2 (Dolomanov et al., 2009)'
_computing_structure_refinement 'ShelXL (Sheldrick, 2015)'
_computing_structure_solution 'ShelXT (Sheldrick, 2015)'
_diffrn_ambient_temperature 100.0
_diffrn_detector 'Bruker APEX2 area detector'
_diffrn_detector_area_resol_mean 7.9
_diffrn_detector_type 'CCD area detector'
_diffrn_measured_fraction_theta_full 0.999
_diffrn_measured_fraction_theta_max 0.999
_diffrn_measurement_device 'three-circle diffractometer'
_diffrn_measurement_device_type 'Bruker SMART APEX2 area detector'
_diffrn_measurement_method '\w and \f scans'
_diffrn_radiation_monochromator 'mirror optics'
_diffrn_radiation_probe x-ray
_diffrn_radiation_type MoK\a
_diffrn_radiation_wavelength 0.71073
_diffrn_reflns_av_R_equivalents 0.0422
_diffrn_reflns_av_unetI/netI 0.0432
_diffrn_reflns_Laue_measured_fraction_full 0.999
_diffrn_reflns_Laue_measured_fraction_max 0.999
_diffrn_reflns_limit_h_max 10
_diffrn_reflns_limit_h_min -10
_diffrn_reflns_limit_k_max 11
_diffrn_reflns_limit_k_min -11
_diffrn_reflns_limit_l_max 14
_diffrn_reflns_limit_l_min -15
_diffrn_reflns_number 12941
_diffrn_reflns_point_group_measured_fraction_full 0.999
_diffrn_reflns_point_group_measured_fraction_max 0.997
_diffrn_reflns_theta_full 25.242
_diffrn_reflns_theta_max 27.499
_diffrn_reflns_theta_min 2.659
_diffrn_source 'microfocus sealed X-ray tube'
_diffrn_source_type 'Incoatec I\ms'
_diffrn_standards_number 0
_exptl_absorpt_coefficient_mu 0.211
_exptl_absorpt_correction_T_max 0.7456
_exptl_absorpt_correction_T_min 0.5986
_exptl_absorpt_correction_type multi-scan
_exptl_absorpt_process_details
'SADABS-2016/2 (Bruker,2016/2) was used for absorption correction. wR2(int) was 0.1200 before and 0.0557 after correction. The Ratio of minimum to maximum transmission is 0.8028. The \l/2 correction factor is Not present.'
_exptl_crystal_colour 'clear colourless'
_exptl_crystal_colour_lustre clear
_exptl_crystal_colour_primary colourless
_exptl_crystal_density_diffrn 1.348
_exptl_crystal_description prism
_exptl_crystal_F_000 360
_exptl_crystal_recrystallization_method 'obtained by the evaporation in DCM/hexane solution'
_exptl_crystal_size_max 0.1
_exptl_crystal_size_mid 0.06
_exptl_crystal_size_min 0.05
_refine_diff_density_max 0.301
_refine_diff_density_min -0.267
_refine_diff_density_rms 0.047
_refine_ls_abs_structure_details
;
 Flack x determined using 1368 quotients [(I+)-(I-)]/[(I+)+(I-)]
 (Parsons, Flack and Wagner, Acta Cryst. B69 (2013) 249-259).
;
_refine_ls_abs_structure_Flack 0.02(3)
_refine_ls_extinction_method none
_refine_ls_goodness_of_fit_ref 1.053
_refine_ls_hydrogen_treatment constr
_refine_ls_matrix_type full
_refine_ls_number_parameters 210
_refine_ls_number_reflns 3792
_refine_ls_number_restraints 1
_refine_ls_restrained_S_all 1.053
_refine_ls_R_factor_all 0.0478
_refine_ls_R_factor_gt 0.0393
_refine_ls_shift/su_max 0.000
_refine_ls_shift/su_mean 0.000
_refine_ls_structure_factor_coef Fsqd
_refine_ls_weighting_details 'w=1/[\s^2^(Fo^2^)+(0.0397P)^2^+0.1700P] where P=(Fo^2^+2Fc^2^)/3'
_refine_ls_weighting_scheme calc
_refine_ls_wR_factor_gt 0.0827
_refine_ls_wR_factor_ref 0.0864
_reflns_Friedel_coverage 0.876
_reflns_Friedel_fraction_full 0.999
_reflns_Friedel_fraction_max 0.996
_reflns_number_gt 3381
_reflns_number_total 3792
_reflns_threshold_expression 'I > 2\s(I)'
_cod_data_source_file c8qo00808f2.cif
_cod_data_source_block mo_0417_ky_rl
_cod_database_code 4037586
_shelx_shelxl_version_number 2016/6
_shelx_space_group_comment
;
The symmetry employed for this shelxl refinement is uniquely defined
by the following loop, which should always be used as a source of
symmetry information in preference to the above space-group names.
They are only intended as comments.
;
_olex2_refinement_description
;
1. Fixed Uiso
 At 1.2 times of:
  All C(H) groups, All C(H,H) groups
 At 1.5 times of:
  All C(H,H,H) groups
2.a Ternary CH refined with riding coordinates:
 C9(H9), C3(H3), C6(H6), C11(H11)
2.b Secondary CH2 refined with riding coordinates:
 C18(H18A,H18B), C13(H13A,H13B), C12(H12A,H12B), C10(H10A,H10B), C5(H5A,H5B),
 C4(H4A,H4B), C7(H7A,H7B)
2.c Aromatic/amide H refined with riding coordinates:
 C1(H1)
2.d Idealised Me refined as rotating group:
 C17(H17A,H17B,H17C), C16(H16A,H16B,H16C)
;
_olex2_exptl_crystal_mounting_method 'mounted with the 20-um-looped base'
_olex2_submission_special_instructions 'No special instructions were received'

loop_
_space_group_symop_operation_xyz
'x, y, z'
'-x, y+1/2, -z'

loop_
_atom_site_label
_atom_site_type_symbol
_atom_site_fract_x
_atom_site_fract_y
_atom_site_fract_z
_atom_site_U_iso_or_equiv
_atom_site_adp_type
_atom_site_occupancy
_atom_site_site_symmetry_order
_atom_site_calc_flag
_atom_site_refinement_flags_posn
S1 S 0.52212(8) 0.48364(7) 0.61805(6) 0.02487(18) Uani 1 1 d .
O3 O 0.1385(2) 0.4387(2) 0.74425(18) 0.0276(5) Uani 1 1 d .
O2 O 0.4128(3) 0.4734(3) 0.50304(17) 0.0447(6) Uani 1 1 d .
O1 O 0.6198(3) 0.6166(2) 0.6495(3) 0.0460(7) Uani 1 1 d .
N1 N 0.4056(3) 0.4486(2) 0.71369(19) 0.0187(5) Uani 1 1 d .
C8 C 0.2408(3) 0.5097(3) 0.7061(2) 0.0203(6) Uani 1 1 d .
C9 C 0.4384(3) 0.2970(3) 0.7617(2) 0.0177(5) Uani 1 1 d .
H9 H 0.353176 0.225846 0.712525 0.021 Uiso 1 1 calc R
C2 C 0.1962(3) 0.6575(3) 0.6569(2) 0.0212(6) Uani 1 1 d .
C14 C 0.6256(3) 0.2559(3) 0.7605(2) 0.0193(6) Uani 1 1 d .
C15 C 0.7386(4) 0.3002(4) 0.8842(3) 0.0263(6) Uani 1 1 d .
C3 C 0.0073(3) 0.7086(3) 0.6226(3) 0.0235(6) Uani 1 1 d .
H3 H -0.082411 0.629229 0.595372 0.028 Uiso 1 1 calc R
C1 C 0.2953(4) 0.7765(3) 0.6539(3) 0.0261(6) Uani 1 1 d .
H1 H 0.419211 0.779024 0.673195 0.031 Uiso 1 1 calc R
C18 C 0.6622(4) 0.3262(3) 0.6555(3) 0.0222(6) Uani 1 1 d .
H18A H 0.638466 0.254639 0.590297 0.027 Uiso 1 1 calc R
H18B H 0.786010 0.357203 0.673232 0.027 Uiso 1 1 calc R
C13 C 0.6314(4) 0.0853(3) 0.7666(3) 0.0277(7) Uani 1 1 d .
H13A H 0.741177 0.046363 0.754120 0.033 Uiso 1 1 calc R
H13B H 0.530889 0.040782 0.708753 0.033 Uiso 1 1 calc R
C12 C 0.6218(4) 0.0548(4) 0.8916(3) 0.0321(7) Uani 1 1 d .
H12A H 0.514177 -0.000320 0.891394 0.038 Uiso 1 1 calc R
H12B H 0.724419 -0.002826 0.935651 0.038 Uiso 1 1 calc R
C6 C 0.1734(4) 0.9064(3) 0.6140(3) 0.0292(7) Uani 1 1 d .
H6 H 0.221508 0.991795 0.579143 0.035 Uiso 1 1 calc R
C10 C 0.4405(4) 0.2795(3) 0.8898(2) 0.0250(6) Uani 1 1 d .
H10A H 0.428634 0.376715 0.925460 0.030 Uiso 1 1 calc R
H10B H 0.346005 0.212641 0.898337 0.030 Uiso 1 1 calc R
C5 C 0.0996(4) 0.9437(3) 0.7174(3) 0.0353(8) Uani 1 1 d .
H5A H 0.028549 1.035515 0.702693 0.042 Uiso 1 1 calc R
H5B H 0.194449 0.955614 0.789979 0.042 Uiso 1 1 calc R
C17 C 0.7494(4) 0.4660(4) 0.9124(3) 0.0350(7) Uani 1 1 d .
H17A H 0.814484 0.516722 0.864994 0.053 Uiso 1 1 calc GR
H17B H 0.809392 0.480240 0.994709 0.053 Uiso 1 1 calc GR
H17C H 0.631302 0.507389 0.895659 0.053 Uiso 1 1 calc GR
C11 C 0.6207(4) 0.2111(4) 0.9434(3) 0.0286(7) Uani 1 1 d .
H11 H 0.659092 0.214127 1.030052 0.034 Uiso 1 1 calc R
C4 C -0.0148(4) 0.8060(3) 0.7236(3) 0.0294(7) Uani 1 1 d .
H4A H 0.027821 0.754045 0.798782 0.035 Uiso 1 1 calc R
H4B H -0.138426 0.834448 0.712285 0.035 Uiso 1 1 calc R
C7 C 0.0156(4) 0.8269(4) 0.5343(3) 0.0323(7) Uani 1 1 d .
H7A H -0.090248 0.890007 0.512968 0.039 Uiso 1 1 calc R
H7B H 0.040089 0.785666 0.463829 0.039 Uiso 1 1 calc R
C16 C 0.9268(4) 0.2427(4) 0.9113(3) 0.0368(8) Uani 1 1 d .
H16A H 0.925691 0.134812 0.900452 0.055 Uiso 1 1 calc GR
H16B H 0.988584 0.266660 0.991844 0.055 Uiso 1 1 calc GR
H16C H 0.986502 0.289891 0.859097 0.055 Uiso 1 1 calc GR

loop_
_atom_site_aniso_label
_atom_site_aniso_U_11
_atom_site_aniso_U_22
_atom_site_aniso_U_33
_atom_site_aniso_U_23
_atom_site_aniso_U_13
_atom_site_aniso_U_12
S1 0.0229(3) 0.0236(4) 0.0334(4) 0.0116(3) 0.0168(3) 0.0048(3)
O3 0.0236(9) 0.0240(11) 0.0403(12) 0.0040(9) 0.0173(9) -0.0013(8)
O2 0.0381(11) 0.0707(17) 0.0293(11) 0.0196(14) 0.0162(9) 0.0229(14)
O1 0.0326(12) 0.0212(12) 0.097(2) 0.0128(13) 0.0384(13) 0.0003(10)
N1 0.0213(10) 0.0149(12) 0.0228(11) 0.0018(9) 0.0110(9) -0.0033(8)
C8 0.0200(12) 0.0199(15) 0.0240(14) -0.0044(11) 0.0111(10) -0.0040(11)
C9 0.0208(13) 0.0113(13) 0.0228(14) -0.0005(10) 0.0087(10) -0.0017(10)
C2 0.0195(13) 0.0185(13) 0.0281(15) -0.0028(11) 0.0106(11) 0.0000(10)
C14 0.0228(13) 0.0170(13) 0.0214(14) 0.0019(11) 0.0115(11) -0.0001(11)
C15 0.0238(14) 0.0340(17) 0.0224(15) 0.0027(13) 0.0087(12) -0.0024(12)
C3 0.0179(13) 0.0211(14) 0.0333(17) -0.0008(12) 0.0098(11) 0.0002(11)
C1 0.0217(14) 0.0202(14) 0.0378(17) 0.0007(12) 0.0104(12) 0.0016(11)
C18 0.0253(14) 0.0211(14) 0.0238(15) 0.0026(11) 0.0126(12) 0.0059(11)
C13 0.0326(16) 0.0184(15) 0.0368(18) 0.0061(12) 0.0175(13) 0.0060(12)
C12 0.0320(17) 0.0307(17) 0.0369(18) 0.0153(14) 0.0154(14) 0.0046(13)
C6 0.0276(14) 0.0180(15) 0.046(2) 0.0084(13) 0.0161(14) 0.0041(12)
C10 0.0287(15) 0.0252(15) 0.0251(15) 0.0006(12) 0.0142(12) 0.0001(12)
C5 0.0370(16) 0.0217(17) 0.049(2) -0.0022(14) 0.0153(15) 0.0031(13)
C17 0.0359(15) 0.0383(19) 0.0296(16) -0.0088(15) 0.0068(12) -0.0122(15)
C11 0.0288(15) 0.0384(18) 0.0205(15) 0.0084(13) 0.0102(12) 0.0010(13)
C4 0.0305(15) 0.0237(16) 0.0396(18) -0.0015(14) 0.0192(13) 0.0033(13)
C7 0.0285(15) 0.0358(18) 0.0329(18) 0.0088(14) 0.0091(13) 0.0084(13)
C16 0.0251(15) 0.053(2) 0.0324(17) 0.0133(16) 0.0082(13) 0.0010(15)

loop_
_atom_type_symbol
_atom_type_description
_atom_type_scat_dispersion_real
_atom_type_scat_dispersion_imag
_atom_type_scat_source
C C 0.0033 0.0016 'International Tables Vol C Tables 4.2.6.8 and 6.1.1.4'
H H 0.0000 0.0000 'International Tables Vol C Tables 4.2.6.8 and 6.1.1.4'
N N 0.0061 0.0033 'International Tables Vol C Tables 4.2.6.8 and 6.1.1.4'
O O 0.0106 0.0060 'International Tables Vol C Tables 4.2.6.8 and 6.1.1.4'
S S 0.1246 0.1234 'International Tables Vol C Tables 4.2.6.8 and 6.1.1.4'

loop_
_geom_angle_atom_site_label_1
_geom_angle_atom_site_label_2
_geom_angle_atom_site_label_3
_geom_angle
O2 S1 O1 117.30(17)
O2 S1 N1 110.01(12)
O2 S1 C18 111.61(16)
O1 S1 N1 109.84(13)
O1 S1 C18 110.11(13)
N1 S1 C18 95.89(12)
C8 N1 S1 124.05(18)
C8 N1 C9 116.8(2)
C9 N1 S1 111.41(17)
O3 C8 N1 118.6(2)
O3 C8 C2 121.1(2)
N1 C8 C2 120.3(2)
N1 C9 H9 110.1
N1 C9 C14 106.7(2)
N1 C9 C10 115.8(2)
C14 C9 H9 110.1
C10 C9 H9 110.1
C10 C9 C14 103.8(2)
C8 C2 C3 120.0(2)
C1 C2 C8 131.4(3)
C1 C2 C3 107.3(2)
C9 C14 C15 103.8(2)
C18 C14 C9 108.4(2)
C18 C14 C15 119.5(2)
C18 C14 C13 116.7(2)
C13 C14 C9 104.8(2)
C13 C14 C15 102.0(2)
C17 C15 C14 116.3(2)
C17 C15 C11 114.2(3)
C17 C15 C16 106.9(3)
C11 C15 C14 92.2(2)
C16 C15 C14 113.1(2)
C16 C15 C11 114.0(3)
C2 C3 H3 116.0
C2 C3 C4 106.0(2)
C4 C3 H3 116.0
C7 C3 C2 100.0(2)
C7 C3 H3 116.0
C7 C3 C4 100.6(2)
C2 C1 H1 126.4
C2 C1 C6 107.2(2)
C6 C1 H1 126.4
S1 C18 H18A 110.3
S1 C18 H18B 110.3
C14 C18 S1 107.09(18)
C14 C18 H18A 110.3
C14 C18 H18B 110.3
H18A C18 H18B 108.6
C14 C13 H13A 111.3
C14 C13 H13B 111.3
C14 C13 C12 102.4(2)
H13A C13 H13B 109.2
C12 C13 H13A 111.3
C12 C13 H13B 111.3
C13 C12 H12A 111.0
C13 C12 H12B 111.0
H12A C12 H12B 109.0
C11 C12 C13 103.6(2)
C11 C12 H12A 111.0
C11 C12 H12B 111.0
C1 C6 H6 116.2
C1 C6 C5 105.4(3)
C1 C6 C7 100.5(2)
C5 C6 H6 116.2
C7 C6 H6 116.2
C7 C6 C5 100.1(2)
C9 C10 H10A 111.3
C9 C10 H10B 111.3
H10A C10 H10B 109.2
C11 C10 C9 102.3(2)
C11 C10 H10A 111.3
C11 C10 H10B 111.3
C6 C5 H5A 111.2
C6 C5 H5B 111.2
C6 C5 C4 102.8(2)
H5A C5 H5B 109.1
C4 C5 H5A 111.2
C4 C5 H5B 111.2
C15 C17 H17A 109.5
C15 C17 H17B 109.5
C15 C17 H17C 109.5
H17A C17 H17B 109.5
H17A C17 H17C 109.5
H17B C17 H17C 109.5
C15 C11 H11 114.2
C12 C11 C15 102.6(2)
C12 C11 H11 114.2
C10 C11 C15 102.4(2)
C10 C11 C12 107.8(3)
C10 C11 H11 114.2
C3 C4 C5 102.9(2)
C3 C4 H4A 111.2
C3 C4 H4B 111.2
C5 C4 H4A 111.2
C5 C4 H4B 111.2
H4A C4 H4B 109.1
C3 C7 C6 94.5(2)
C3 C7 H7A 112.8
C3 C7 H7B 112.8
C6 C7 H7A 112.8
C6 C7 H7B 112.8
H7A C7 H7B 110.3
C15 C16 H16A 109.5
C15 C16 H16B 109.5
C15 C16 H16C 109.5
H16A C16 H16B 109.5
H16A C16 H16C 109.5
H16B C16 H16C 109.5

loop_
_geom_bond_atom_site_label_1
_geom_bond_atom_site_label_2
_geom_bond_distance
S1 O2 1.418(2)
S1 O1 1.421(2)
S1 N1 1.689(2)
S1 C18 1.784(3)
O3 C8 1.218(3)
N1 C8 1.402(3)
N1 C9 1.477(3)
C8 C2 1.460(4)
C9 H9 1.0000
C9 C14 1.540(4)
C9 C10 1.539(4)
C2 C3 1.518(4)
C2 C1 1.338(4)
C14 C15 1.562(4)
C14 C18 1.506(4)
C14 C13 1.538(4)
C15 C17 1.528(5)
C15 C11 1.547(4)
C15 C16 1.534(4)
C3 H3 1.0000
C3 C4 1.543(4)
C3 C7 1.515(4)
C1 H1 0.9500
C1 C6 1.512(4)
C18 H18A 0.9900
C18 H18B 0.9900
C13 H13A 0.9900
C13 H13B 0.9900
C13 C12 1.545(4)
C12 H12A 0.9900
C12 H12B 0.9900
C12 C11 1.539(5)
C6 H6 1.0000
C6 C5 1.546(4)
C6 C7 1.533(5)
C10 H10A 0.9900
C10 H10B 0.9900
C10 C11 1.532(4)
C5 H5A 0.9900
C5 H5B 0.9900
C5 C4 1.552(4)
C17 H17A 0.9800
C17 H17B 0.9800
C17 H17C 0.9800
C11 H11 1.0000
C4 H4A 0.9900
C4 H4B 0.9900
C7 H7A 0.9900
C7 H7B 0.9900
C16 H16A 0.9800
C16 H16B 0.9800
C16 H16C 0.9800
